data_1572859
loop_
_publ_author_name
'Zhu, Jiaxuan'
'Wu, Wenbo'
'Qi, Haoqiang'
'Yao, Yutong'
'Yu, Hui'
'Huang, Xin'
'Wang, Na'
'Wang, Ting'
'Hao, Hongxun'

_publ_section_title
;
 Dynamic organic crystals as exceptionally efficient artificial natural
 light-harvesting actuators.
;
_journal_issue 44
_journal_name_full 'Chemical science'
_journal_page_first 18617
_journal_page_last 18626
_journal_paper_doi 10.1039/d4sc05684a
_journal_volume 15
_journal_year 2024
_chemical_formula_moiety 'C16 H16 Cl N3 O'
_chemical_formula_sum 'C16 H16 Cl N3 O'
_chemical_formula_weight 301.77
_space_group_crystal_system triclinic
_space_group_IT_number 2
_space_group_name_Hall '-P 1'
_space_group_name_H-M_alt 'P -1'
_atom_sites_solution_hydrogens geom
_atom_sites_solution_primary dual
_audit_creation_date 2024-04-11
_audit_creation_method
;
Olex2 1.5
(compiled 2024.02.16 svn.r378c4104 for OlexSys, GUI svn.r6928)
;
_audit_update_record
;
2024-08-24 deposited with the CCDC.	2024-10-07 downloaded from the CCDC.
;
_cell_angle_alpha 99.161(3)
_cell_angle_beta 96.187(3)
_cell_angle_gamma 90.692(3)
_cell_formula_units_Z 2
_cell_length_a 5.2898(2)
_cell_length_b 7.8669(3)
_cell_length_c 17.5590(6)
_cell_measurement_reflns_used 4635
_cell_measurement_temperature 99.99(10)
_cell_measurement_theta_max 71.7470
_cell_measurement_theta_min 2.5870
_cell_volume 716.87(5)
_computing_cell_refinement 'CrysAlisPro 1.171.43.104a (Rigaku OD, 2023)'
_computing_data_collection 'CrysAlisPro 1.171.43.104a (Rigaku OD, 2023)'
_computing_data_reduction 'CrysAlisPro 1.171.43.104a (Rigaku OD, 2023)'
_computing_molecular_graphics 'Olex2 1.5 (Dolomanov et al., 2009)'
_computing_publication_material 'Olex2 1.5 (Dolomanov et al., 2009)'
_computing_structure_refinement 'SHELXL 2018/3 (Sheldrick, 2015)'
_computing_structure_solution 'SHELXT 2018/2 (Sheldrick, 2018)'
_diffrn_ambient_environment N~2~
_diffrn_ambient_temperature 99.99(10)
_diffrn_detector 'Hybrid Pixel Array Detector'
_diffrn_detector_area_resol_mean 10.0000
_diffrn_detector_type HyPix
_diffrn_measured_fraction_theta_full 0.987
_diffrn_measured_fraction_theta_max 0.934
_diffrn_measurement_details
;
List of Runs (angles in degrees, time in seconds):

  # Type    Start    End  Width  t~exp~   \w     \q     \k     \f   Frames
#--------------------------------------------------------------------------
  1  \w     37.00  81.00   0.50    0.05    --   36.12-143.00 -30.00   88
  2  \w     93.00 120.00   0.50    0.05    --  108.45-143.00 -30.00   54
  3  \w     39.00  98.00   0.50    0.05    --   36.12-127.00 138.00  118
  4  \w     83.00 111.00   0.50    0.05    --  108.45-127.00 138.00   56
  5  \w     30.00  74.00   0.50    0.05    --  108.45-127.00 138.00   88
  6  \w     39.00  64.00   0.50    0.05    --  108.45 -61.00 150.00   50
  7  \w     41.00  81.00   0.50    0.05    --  108.45 -77.00  30.00   80
  8  \w     32.00  86.00   0.50    0.05    --  108.45 -77.00-150.00  108
  9  \w     50.00 103.00   0.50    0.05    --  108.45 -77.00 -90.00  106
 10  \w     49.00  75.00   0.50    0.05    --  108.45 -77.00 -60.00   52
 11  \w     -2.00 115.00   0.50    0.05    --   36.12  37.00 150.00  234
 12  \w     98.00 123.00   0.50    0.05    --  108.45 143.00  24.00   50
 13  \w    113.00 144.00   0.50    0.05    --  108.45 179.00 -30.00   62
 14  \w    118.00 145.00   0.50    0.05    --  108.45 179.00-120.00   54
 15  \w     77.00 105.00   0.50    0.05    --  108.45 127.00-145.00   56
 16  \w     45.00  77.00   0.50    0.05    --  108.45 179.00-120.00   64
 17  \w     53.00  97.00   0.50    0.05    --  108.45 179.00 -30.00   88
 18  \w    130.00 169.00   0.50    0.05    --  108.45 111.00  90.00   78
 19  \w     88.00 117.00   0.50    0.05    --  108.45 111.00  90.00   58
 20  \w    -42.00  22.00   0.50    0.05    --   36.12 -19.00 -30.00  128
 21  \w    -43.00  17.00   0.50    0.05    --   36.12 -19.00-150.00  120
 22  \w    -50.00 -15.00   0.50    0.05    --   36.12 -19.00-180.00   70
 23  \w   -151.00-124.00   0.50    0.05    -- -100.00 -94.00 -90.00   54
 24  \w   -116.00 -88.00   0.50    0.05    -- -100.00 -94.00 -90.00   56
 25  \w   -125.00 -74.00   0.50    0.05    --  -36.12-179.00  60.00  102
 26  \w   -101.00 -70.00   0.50    0.05    -- -100.00-143.00 -30.00   62
 27  \w   -171.00 -68.00   0.50    0.05    -- -100.00 -61.00  60.00  206
 28  \w   -163.00 -68.00   0.50    0.05    -- -100.00 -61.00  30.00  190
 29  \w   -151.00-126.00   0.50    0.05    -- -100.00-127.00 138.00   50
 30  \w    -54.00 -20.00   0.50    0.05    -- -100.00  45.00 -30.00   68
 31  \w    -53.00 -20.00   0.50    0.05    -- -100.00  45.00  30.00   66
 32  \w    -52.00 -21.00   0.50    0.05    -- -100.00  45.00   0.00   62
 33  \w   -102.00 -55.00   0.50    0.05    -- -100.00  77.00-150.00   94
 34  \w    -54.00 -19.00   0.50    0.05    -- -100.00  45.00-180.00   70
 35  \w    -46.00 -21.00   0.50    0.05    -- -100.00  77.00-150.00   50
 36  \w    -64.00 -31.00   0.50    0.05    -- -100.00 127.00-145.00   66
 37  \w    -88.00 -54.00   0.50    0.05    -- -100.00 179.00 -90.00   68
 38  \w   -150.00 -92.00   0.50    0.05    -- -100.00 179.00 -90.00  116
 39  \w   -120.00 -68.00   0.50    0.05    -- -100.00 143.00  24.00  104
 40  \w   -108.00 -48.00   0.50    0.05    -- -100.00 179.00  30.00  120
 41  \w    -95.00 -70.00   0.50    0.05    --  -36.12 143.00  24.00   50
 42  \w    -77.00 -50.00   0.50    0.05    --  -36.12 127.00-145.00   54
;
_diffrn_measurement_device 'four-circle diffractometer'
_diffrn_measurement_device_type 'ROD, Synergy Custom system, HyPix'
_diffrn_measurement_method '\w scans'
_diffrn_orient_matrix_type 'CrysAlisPro convention (1999,Acta A55,543-557)'
_diffrn_orient_matrix_UB_11 0.0092387000
_diffrn_orient_matrix_UB_12 0.0268948000
_diffrn_orient_matrix_UB_13 0.0891118000
_diffrn_orient_matrix_UB_21 -0.1452695000
_diffrn_orient_matrix_UB_22 -0.1731899000
_diffrn_orient_matrix_UB_23 -0.0054478000
_diffrn_orient_matrix_UB_31 0.2543651000
_diffrn_orient_matrix_UB_32 -0.0930758000
_diffrn_orient_matrix_UB_33 0.0051009000
_diffrn_radiation_monochromator mirror
_diffrn_radiation_probe x-ray
_diffrn_radiation_type 'Cu K\a'
_diffrn_radiation_wavelength 1.54184
_diffrn_reflns_av_R_equivalents 0.0243
_diffrn_reflns_av_unetI/netI 0.0286
_diffrn_reflns_Laue_measured_fraction_full 0.987
_diffrn_reflns_Laue_measured_fraction_max 0.934
_diffrn_reflns_limit_h_max 6
_diffrn_reflns_limit_h_min -5
_diffrn_reflns_limit_k_max 9
_diffrn_reflns_limit_k_min -9
_diffrn_reflns_limit_l_max 20
_diffrn_reflns_limit_l_min -21
_diffrn_reflns_number 5886
_diffrn_reflns_point_group_measured_fraction_full 0.987
_diffrn_reflns_point_group_measured_fraction_max 0.934
_diffrn_reflns_theta_full 67.684
_diffrn_reflns_theta_max 72.149
_diffrn_reflns_theta_min 2.565
_diffrn_source 'Rotating-anode X-ray tube'
_diffrn_source_type 'Rigaku (Cu) X-ray Source'
_exptl_absorpt_coefficient_mu 2.375
_exptl_absorpt_correction_T_max 1.00000
_exptl_absorpt_correction_T_min 0.74505
_exptl_absorpt_correction_type multi-scan
_exptl_absorpt_process_details
;
CrysAlisPro 1.171.43.104a (Rigaku Oxford Diffraction, 2023)
Empirical absorption correction using spherical harmonics,
implemented in SCALE3 ABSPACK scaling algorithm.
;
_exptl_crystal_colour colourless
_exptl_crystal_density_diffrn 1.398
_exptl_crystal_description plate
_exptl_crystal_F_000 316
_refine_diff_density_max 0.251
_refine_diff_density_min -0.276
_refine_diff_density_rms 0.056
_refine_ls_extinction_method none
_refine_ls_goodness_of_fit_ref 1.079
_refine_ls_hydrogen_treatment constr
_refine_ls_matrix_type full
_refine_ls_number_parameters 192
_refine_ls_number_reflns 2655
_refine_ls_number_restraints 0
_refine_ls_restrained_S_all 1.079
_refine_ls_R_factor_all 0.0376
_refine_ls_R_factor_gt 0.0359
_refine_ls_shift/su_max 0.001
_refine_ls_shift/su_mean 0.000
_refine_ls_structure_factor_coef Fsqd
_refine_ls_weighting_details 'w=1/[\s^2^(Fo^2^)+(0.0676P)^2^+0.1778P] where P=(Fo^2^+2Fc^2^)/3'
_refine_ls_weighting_scheme calc
_refine_ls_wR_factor_gt 0.1041
_refine_ls_wR_factor_ref 0.1059
_reflns_Friedel_coverage 0.000
_reflns_number_gt 2481
_reflns_number_total 2655
_reflns_threshold_expression 'I > 2\s(I)'
_cod_data_source_file d4sc05684a11.cif
_cod_data_source_block form_I
_cod_depositor_comments 'Adding full bibliography for 1572859--1572860.cif.'
_cod_database_code 1572859
_shelx_shelxl_version_number 2018/3
_shelx_space_group_comment
;
The symmetry employed for this shelxl refinement is uniquely defined
by the following loop, which should always be used as a source of
symmetry information in preference to the above space-group names.
They are only intended as comments.
;
_olex2_refinement_description
;
1. Fixed Uiso
 At 1.2 times of:
  All C(H) groups, All N(H) groups
 At 1.5 times of:
  All C(H,H,H) groups
2.a Aromatic/amide H refined with riding coordinates:
 N003(H003), C007(H007), C009(H009), C00B(H00B), C00C(H00C), C00D(H00D),
 C00E(H00E), C00H(H00H), C00I(H00I), C00J(H00J)
2.b Idealised Me refined as rotating group:
 C00K(H00A,H00F,H00G), C00L(H00K,H00L,H00M)
;
_olex2_submission_special_instructions 'No special instructions were received'
_oxdiff_exptl_absorpt_empirical_details
;
Empirical correction (ABSPACK) includes:
- Absorption correction using spherical harmonics
- Frame scaling
;
_oxdiff_exptl_absorpt_empirical_full_max 1.880
_oxdiff_exptl_absorpt_empirical_full_min 0.567

loop_
_space_group_symop_operation_xyz
'x, y, z'
'-x, -y, -z'

loop_
_atom_site_label
_atom_site_type_symbol
_atom_site_fract_x
_atom_site_fract_y
_atom_site_fract_z
_atom_site_U_iso_or_equiv
_atom_site_adp_type
_atom_site_occupancy
_atom_site_site_symmetry_order
_atom_site_calc_flag
_atom_site_refinement_flags_posn
_atom_site_refinement_flags_adp
_atom_site_refinement_flags_occupancy
_atom_site_disorder_assembly
_atom_site_disorder_group
Cl01 Cl 0.04434(7) 0.91069(4) 0.10013(2) 0.02569(15) Uani 1 1 d . . . . .
O002 O -0.23773(19) 0.78059(14) 0.44882(6) 0.0255(3) Uani 1 1 d . . . . .
N003 N 0.1944(2) 0.76549(15) 0.46938(7) 0.0198(3) Uani 1 1 d . . . . .
H003 H 0.338775 0.764651 0.448673 0.024 Uiso 1 1 calc R U . . .
N004 N 0.1937(2) 0.74344(15) 0.54596(7) 0.0205(3) Uani 1 1 d . . . . .
N005 N 0.5382(2) 0.62613(15) 0.89686(7) 0.0211(3) Uani 1 1 d . . . . .
C006 C 0.4349(3) 0.67323(17) 0.65864(8) 0.0176(3) Uani 1 1 d . . . . .
C007 C 0.6815(3) 0.57312(17) 0.76688(8) 0.0190(3) Uani 1 1 d . . . . .
H007 H 0.824463 0.513683 0.785630 0.023 Uiso 1 1 calc R U . . .
C008 C 0.5096(3) 0.64275(17) 0.81816(8) 0.0179(3) Uani 1 1 d . . . . .
C009 C 0.4037(3) 0.69271(17) 0.57683(8) 0.0193(3) Uani 1 1 d . . . . .
H009 H 0.540443 0.667529 0.546308 0.023 Uiso 1 1 calc R U . . .
C00A C 0.0031(3) 0.81967(17) 0.34566(8) 0.0178(3) Uani 1 1 d . . . . .
C00B C 0.2620(3) 0.74139(17) 0.70967(8) 0.0187(3) Uani 1 1 d . . . . .
H00B H 0.116866 0.797984 0.690385 0.022 Uiso 1 1 calc R U . . .
C00C C -0.1868(3) 0.75254(18) 0.28690(8) 0.0202(3) Uani 1 1 d . . . . .
H00C H -0.326428 0.688581 0.298994 0.024 Uiso 1 1 calc R U . . .
C00D C 0.2078(3) 0.91426(18) 0.32789(8) 0.0201(3) Uani 1 1 d . . . . .
H00D H 0.338816 0.959244 0.367582 0.024 Uiso 1 1 calc R U . . .
C00E C 0.2987(3) 0.72779(18) 0.78728(8) 0.0189(3) Uani 1 1 d . . . . .
H00E H 0.179567 0.776668 0.820679 0.023 Uiso 1 1 calc R U . . .
C00F C -0.0271(3) 0.78839(18) 0.42624(8) 0.0194(3) Uani 1 1 d . . . . .
C00G C 0.0297(3) 0.87380(17) 0.19529(8) 0.0190(3) Uani 1 1 d . . . . .
C00H C 0.6448(3) 0.59030(17) 0.68902(8) 0.0185(3) Uani 1 1 d . . . . .
H00H H 0.765659 0.544388 0.655607 0.022 Uiso 1 1 calc R U . . .
C00I C -0.1746(3) 0.77791(18) 0.21111(8) 0.0215(3) Uani 1 1 d . . . . .
H00I H -0.302876 0.730845 0.170943 0.026 Uiso 1 1 calc R U . . .
C00J C 0.2202(3) 0.94265(18) 0.25229(9) 0.0205(3) Uani 1 1 d . . . . .
H00J H 0.357515 1.008418 0.239985 0.025 Uiso 1 1 calc R U . . .
C00K C 0.4655(3) 0.7719(2) 0.95158(9) 0.0263(3) Uani 1 1 d . . . . .
H00A H 0.574770 0.872445 0.949954 0.039 Uiso 1 1 calc R U . . .
H00F H 0.485158 0.742924 1.004107 0.039 Uiso 1 1 calc R U . . .
H00G H 0.287658 0.798294 0.937445 0.039 Uiso 1 1 calc R U . . .
C00L C 0.7677(3) 0.5473(2) 0.92599(9) 0.0316(4) Uani 1 1 d . . . . .
H00K H 0.781194 0.432556 0.895609 0.047 Uiso 1 1 calc R U . . .
H00L H 0.760630 0.536961 0.980613 0.047 Uiso 1 1 calc R U . . .
H00M H 0.916333 0.619009 0.921409 0.047 Uiso 1 1 calc R U . . .

loop_
_atom_site_aniso_label
_atom_site_aniso_U_11
_atom_site_aniso_U_22
_atom_site_aniso_U_33
_atom_site_aniso_U_23
_atom_site_aniso_U_13
_atom_site_aniso_U_12
Cl01 0.0383(2) 0.0241(2) 0.0160(2) 0.00506(14) 0.00563(15) 0.00554(15)
O002 0.0236(5) 0.0335(6) 0.0212(5) 0.0080(4) 0.0047(4) 0.0019(4)
N003 0.0234(6) 0.0230(6) 0.0135(6) 0.0034(5) 0.0033(5) 0.0013(5)
N004 0.0270(6) 0.0203(6) 0.0141(6) 0.0023(5) 0.0026(5) 0.0002(5)
N005 0.0288(6) 0.0180(6) 0.0159(6) 0.0026(5) 0.0004(5) 0.0025(5)
C006 0.0219(7) 0.0138(6) 0.0164(7) 0.0008(5) 0.0009(5) -0.0026(5)
C007 0.0215(7) 0.0141(6) 0.0205(7) 0.0020(5) -0.0002(5) 0.0013(5)
C008 0.0233(7) 0.0127(6) 0.0170(7) 0.0018(5) 0.0005(5) -0.0030(5)
C009 0.0244(7) 0.0159(7) 0.0174(7) 0.0008(5) 0.0035(5) -0.0001(5)
C00A 0.0217(7) 0.0139(6) 0.0177(7) 0.0020(5) 0.0024(5) 0.0038(5)
C00B 0.0202(7) 0.0161(7) 0.0189(7) 0.0019(5) 0.0003(5) 0.0006(5)
C00C 0.0215(7) 0.0185(7) 0.0205(7) 0.0024(5) 0.0023(5) 0.0003(5)
C00D 0.0212(7) 0.0171(7) 0.0207(7) 0.0012(5) -0.0006(5) 0.0013(5)
C00E 0.0210(7) 0.0172(7) 0.0181(7) 0.0010(5) 0.0036(5) 0.0014(5)
C00F 0.0240(7) 0.0158(6) 0.0178(7) 0.0010(5) 0.0022(5) 0.0012(5)
C00G 0.0273(7) 0.0147(6) 0.0157(7) 0.0028(5) 0.0042(5) 0.0055(5)
C00H 0.0218(7) 0.0143(6) 0.0185(7) -0.0003(5) 0.0033(5) -0.0001(5)
C00I 0.0244(7) 0.0197(7) 0.0188(7) 0.0006(5) -0.0008(5) 0.0022(5)
C00J 0.0234(7) 0.0163(7) 0.0228(7) 0.0039(6) 0.0053(6) 0.0014(5)
C00K 0.0363(8) 0.0256(8) 0.0165(7) 0.0018(6) 0.0035(6) 0.0041(6)
C00L 0.0410(9) 0.0340(9) 0.0208(8) 0.0094(7) -0.0001(7) 0.0127(7)

loop_
_atom_type_symbol
_atom_type_description
_atom_type_scat_dispersion_real
_atom_type_scat_dispersion_imag
_atom_type_scat_source
C C 0.0181 0.0091 'International Tables Vol C Tables 4.2.6.8 and 6.1.1.4'
H H 0.0000 0.0000 'International Tables Vol C Tables 4.2.6.8 and 6.1.1.4'
Cl Cl 0.3639 0.7018 'International Tables Vol C Tables 4.2.6.8 and 6.1.1.4'
N N 0.0311 0.0180 'International Tables Vol C Tables 4.2.6.8 and 6.1.1.4'
O O 0.0492 0.0322 'International Tables Vol C Tables 4.2.6.8 and 6.1.1.4'

loop_
_geom_angle_atom_site_label_1
_geom_angle_atom_site_label_2
_geom_angle_atom_site_label_3
_geom_angle
_geom_angle_site_symmetry_1
_geom_angle_site_symmetry_3
_geom_angle_publ_flag
N004 N003 H003 120.0 . . ?
C00F N003 H003 120.0 . . ?
C00F N003 N004 120.00(11) . . ?
C009 N004 N003 114.55(12) . . ?
C008 N005 C00K 116.96(11) . . ?
C008 N005 C00L 117.31(12) . . ?
C00L N005 C00K 112.51(12) . . ?
C00B C006 C009 121.72(13) . . ?
C00H C006 C009 120.51(13) . . ?
C00H C006 C00B 117.73(13) . . ?
C008 C007 H007 119.7 . . ?
C00H C007 H007 119.7 . . ?
C00H C007 C008 120.62(13) . . ?
N005 C008 C007 122.33(13) . . ?
N005 C008 C00E 120.15(12) . . ?
C007 C008 C00E 117.50(13) . . ?
N004 C009 C006 120.50(13) . . ?
N004 C009 H009 119.7 . . ?
C006 C009 H009 119.7 . . ?
C00C C00A C00D 119.56(13) . . ?
C00C C00A C00F 117.33(12) . . ?
C00D C00A C00F 123.10(12) . . ?
C006 C00B H00B 119.4 . . ?
C00E C00B C006 121.16(13) . . ?
C00E C00B H00B 119.4 . . ?
C00A C00C H00C 119.6 . . ?
C00I C00C C00A 120.84(13) . . ?
C00I C00C H00C 119.6 . . ?
C00A C00D H00D 119.9 . . ?
C00J C00D C00A 120.10(13) . . ?
C00J C00D H00D 119.9 . . ?
C008 C00E H00E 119.3 . . ?
C00B C00E C008 121.31(13) . . ?
C00B C00E H00E 119.3 . . ?
O002 C00F N003 124.29(13) . . ?
O002 C00F C00A 121.38(13) . . ?
N003 C00F C00A 114.30(12) . . ?
C00I C00G Cl01 118.86(11) . . ?
C00J C00G Cl01 118.96(11) . . ?
C00J C00G C00I 122.18(13) . . ?
C006 C00H H00H 119.2 . . ?
C007 C00H C006 121.65(13) . . ?
C007 C00H H00H 119.2 . . ?
C00C C00I C00G 118.34(13) . . ?
C00C C00I H00I 120.8 . . ?
C00G C00I H00I 120.8 . . ?
C00D C00J H00J 120.5 . . ?
C00G C00J C00D 118.97(13) . . ?
C00G C00J H00J 120.5 . . ?
N005 C00K H00A 109.5 . . ?
N005 C00K H00F 109.5 . . ?
N005 C00K H00G 109.5 . . ?
H00A C00K H00F 109.5 . . ?
H00A C00K H00G 109.5 . . ?
H00F C00K H00G 109.5 . . ?
N005 C00L H00K 109.5 . . ?
N005 C00L H00L 109.5 . . ?
N005 C00L H00M 109.5 . . ?
H00K C00L H00L 109.5 . . ?
H00K C00L H00M 109.5 . . ?
H00L C00L H00M 109.5 . . ?

loop_
_geom_bond_atom_site_label_1
_geom_bond_atom_site_label_2
_geom_bond_distance
_geom_bond_site_symmetry_2
_geom_bond_publ_flag
Cl01 C00G 1.7505(14) . ?
O002 C00F 1.2260(18) . ?
N003 H003 0.8800 . ?
N003 N004 1.3833(16) . ?
N003 C00F 1.3554(19) . ?
N004 C009 1.2798(19) . ?
N005 C008 1.4009(18) . ?
N005 C00K 1.4578(19) . ?
N005 C00L 1.451(2) . ?
C006 C009 1.4608(19) . ?
C006 C00B 1.401(2) . ?
C006 C00H 1.394(2) . ?
C007 H007 0.9500 . ?
C007 C008 1.404(2) . ?
C007 C00H 1.388(2) . ?
C008 C00E 1.410(2) . ?
C009 H009 0.9500 . ?
C00A C00C 1.394(2) . ?
C00A C00D 1.397(2) . ?
C00A C00F 1.4990(19) . ?
C00B H00B 0.9500 . ?
C00B C00E 1.377(2) . ?
C00C H00C 0.9500 . ?
C00C C00I 1.385(2) . ?
C00D H00D 0.9500 . ?
C00D C00J 1.389(2) . ?
C00E H00E 0.9500 . ?
C00G C00I 1.388(2) . ?
C00G C00J 1.381(2) . ?
C00H H00H 0.9500 . ?
C00I H00I 0.9500 . ?
C00J H00J 0.9500 . ?
C00K H00A 0.9800 . ?
C00K H00F 0.9800 . ?
C00K H00G 0.9800 . ?
C00L H00K 0.9800 . ?
C00L H00L 0.9800 . ?
C00L H00M 0.9800 . ?

loop_
_geom_torsion_atom_site_label_1
_geom_torsion_atom_site_label_2
_geom_torsion_atom_site_label_3
_geom_torsion_atom_site_label_4
_geom_torsion
_geom_torsion_site_symmetry_1
_geom_torsion_site_symmetry_2
_geom_torsion_site_symmetry_3
_geom_torsion_site_symmetry_4
_geom_torsion_publ_flag
Cl01 C00G C00I C00C -178.70(10) . . . . ?
Cl01 C00G C00J C00D 179.62(10) . . . . ?
N003 N004 C009 C006 176.59(11) . . . . ?
N004 N003 C00F O002 -4.8(2) . . . . ?
N004 N003 C00F C00A 177.02(11) . . . . ?
N005 C008 C00E C00B -178.04(12) . . . . ?
C006 C00B C00E C008 -0.9(2) . . . . ?
C007 C008 C00E C00B 0.3(2) . . . . ?
C008 C007 C00H C006 -1.4(2) . . . . ?
C009 C006 C00B C00E -177.53(12) . . . . ?
C009 C006 C00H C007 178.69(12) . . . . ?
C00A C00C C00I C00G -0.9(2) . . . . ?
C00A C00D C00J C00G -1.0(2) . . . . ?
C00B C006 C009 N004 -13.4(2) . . . . ?
C00B C006 C00H C007 0.8(2) . . . . ?
C00C C00A C00D C00J 0.7(2) . . . . ?
C00C C00A C00F O002 -33.12(19) . . . . ?
C00C C00A C00F N003 145.14(13) . . . . ?
C00D C00A C00C C00I 0.2(2) . . . . ?
C00D C00A C00F O002 145.69(14) . . . . ?
C00D C00A C00F N003 -36.05(18) . . . . ?
C00F N003 N004 C009 168.13(13) . . . . ?
C00F C00A C00C C00I 179.10(12) . . . . ?
C00F C00A C00D C00J -178.09(12) . . . . ?
C00H C006 C009 N004 168.79(13) . . . . ?
C00H C006 C00B C00E 0.3(2) . . . . ?
C00H C007 C008 N005 179.12(12) . . . . ?
C00H C007 C008 C00E 0.8(2) . . . . ?
C00I C00G C00J C00D 0.4(2) . . . . ?
C00J C00G C00I C00C 0.5(2) . . . . ?
C00K N005 C008 C007 143.91(14) . . . . ?
C00K N005 C008 C00E -37.83(18) . . . . ?
C00L N005 C008 C007 5.7(2) . . . . ?
C00L N005 C008 C00E -176.08(13) . . . . ?
